data_7025139
loop_
_publ_author_name
'Gregor, Lauren C.'
'Chen, Chung-Hsing'
'Fafard, Claudia M.'
'Fan, Lei'
'Guo, Chengyun'
'Foxman, Bruce M.'
'Gusev, Dmitry G.'
'Ozerov, Oleg V.'

_publ_section_title
;
 Heterolytic splitting of H-X bonds at a cationic (PNP)Pd center.
;
_journal_issue 13
_journal_name_full 'Dalton transactions (Cambridge, England : 2003)'
_journal_page_first 3195
_journal_page_last 3202
_journal_paper_doi 10.1039/b925265g
_journal_volume 39
_journal_year 2010
_chemical_formula_moiety 'C38 H62 N1 P3 Pd1'
_chemical_formula_sum 'C38 H62 N P3 Pd'
_chemical_formula_weight 732.24
_space_group_IT_number 2
_symmetry_cell_setting triclinic
_symmetry_space_group_name_Hall '-P 1'
_symmetry_space_group_name_H-M 'P -1'
_atom_sites_solution_hydrogens geom
_atom_sites_solution_primary direct
_audit_creation_date 07-07-07
_audit_creation_method CRYSTALS_ver_12.85
_cell_angle_alpha 101.203(4)
_cell_angle_beta 111.981(3)
_cell_angle_gamma 99.265(4)
_cell_formula_units_Z 2
_cell_length_a 12.1054(8)
_cell_length_b 12.5938(16)
_cell_length_c 13.8501(9)
_cell_measurement_reflns_used 9842
_cell_measurement_temperature 120
_cell_measurement_theta_max 29
_cell_measurement_theta_min 2
_cell_volume 1856.2(3)
_computing_cell_refinement 'SAINT (Siemens ,1995)'
_computing_data_collection 'SMART (Siemens, 1993)'
_computing_data_reduction 'SAINT (Siemens ,1995)'
_computing_molecular_graphics 'CAMERON (Watkin et al., 1996)'
_computing_publication_material 'CRYSTALS (Betteridge et al., 2003)'
_computing_structure_refinement 'CRYSTALS (Betteridge et al., 2003)'
_computing_structure_solution 'SIR92 (Altomare et al., 1994)'
_diffrn_ambient_temperature 120
_diffrn_measured_fraction_theta_full 0.997
_diffrn_measured_fraction_theta_max 0.997
_diffrn_measurement_device_type 'KappaCCD ApexII'
_diffrn_measurement_method '\f & \w scans'
_diffrn_radiation_monochromator graphite
_diffrn_radiation_type 'Mo K\a'
_diffrn_radiation_wavelength 0.71073
_diffrn_reflns_av_R_equivalents 0.059
_diffrn_reflns_limit_h_max 17
_diffrn_reflns_limit_h_min -17
_diffrn_reflns_limit_k_max 17
_diffrn_reflns_limit_k_min -17
_diffrn_reflns_limit_l_max 16
_diffrn_reflns_limit_l_min -19
_diffrn_reflns_number 49993
_diffrn_reflns_theta_full 30.062
_diffrn_reflns_theta_max 30.062
_diffrn_reflns_theta_min 1.651
_diffrn_standards_number 0
_exptl_absorpt_coefficient_mu 0.656
_exptl_absorpt_correction_T_max 0.90
_exptl_absorpt_correction_T_min 0.81
_exptl_absorpt_correction_type multi-scan
_exptl_absorpt_process_details 'DENZO/SCALEPACK (Otwinowski & Minor, 1997)'
_exptl_crystal_colour clear
_exptl_crystal_density_diffrn 1.310
_exptl_crystal_density_method 'not measured'
_exptl_crystal_description prism
_exptl_crystal_F_000 776
_exptl_crystal_size_max 0.36
_exptl_crystal_size_mid 0.33
_exptl_crystal_size_min 0.16
_refine_diff_density_max 0.62
_refine_diff_density_min -0.92
_refine_ls_extinction_method None
_refine_ls_goodness_of_fit_ref 0.8815
_refine_ls_hydrogen_treatment constr
_refine_ls_matrix_type full
_refine_ls_number_parameters 388
_refine_ls_number_reflns 10867
_refine_ls_number_restraints 0
_refine_ls_R_factor_all 0.0363
_refine_ls_R_factor_gt 0.0294
_refine_ls_shift/su_max 0.000936
_refine_ls_structure_factor_coef Fsqd
_refine_ls_weighting_details
;
Method, part 1, Chebychev polynomial, (Watkin, 1994, Prince, 1982)
[weight] = 1.0/[A~0~*T~0~(x)+A~1~*T~1~(x) ... +A~n-1~]*T~n-1~(x)]
where A~i~ are the Chebychev coefficients listed below and x= Fcalc/Fmax
Method = Robust Weighting (Prince, 1982)
W = [weight] * [1-(deltaF/6*sigmaF)^2^]^2^
A~i~ are:
33.9 52.1 28.2 10.6 2.00
;
_refine_ls_weighting_scheme calc
_refine_ls_wR_factor_all 0.0786
_refine_ls_wR_factor_gt 0.0706
_refine_ls_wR_factor_ref 0.0786
_reflns_limit_h_max 15
_reflns_limit_h_min -17
_reflns_limit_k_max 17
_reflns_limit_k_min -17
_reflns_limit_l_max 19
_reflns_limit_l_min 0
_reflns_number_gt 9217
_reflns_number_total 10867
_reflns_threshold_expression I>2.0\s(I)
_oxford_diffrn_Wilson_B_factor 0.00
_oxford_diffrn_Wilson_scale 0.00
_oxford_refine_ls_r_factor_ref 0.0363
_oxford_refine_ls_scale 0.5013(4)
_oxford_reflns_number_all 10867
_oxford_reflns_threshold_expression_ref I>-10.0\s(I)
_oxford_structure_analysis_title 'OZ106_0ma in P-1'
_cod_data_source_file b925265g.txt
_cod_data_source_block 6x
_cod_depositor_comments
;
The following automatic conversions were performed:

'_symmetry_cell_setting' value 'Triclinic' changed to 'triclinic'
according to /home/saulius/struct/CIF-dictionaries/cif_core.dic
dictionary named 'cif_core.dic' version 2.4.2 from 2011-04-26.

Automatic conversion script
Id: cif_fix_values 1891 2012-01-12 08:04:46Z andrius 
;
_cod_original_sg_symbol_H-M 'P -1 '
_cod_original_formula_sum 'C38 H62 N1 P3 Pd1'
_cod_database_code 7025139

loop_
_symmetry_equiv_pos_as_xyz
x,y,z
-x,-y,-z

loop_
_atom_site_label
_atom_site_type_symbol
_atom_site_fract_x
_atom_site_fract_y
_atom_site_fract_z
_atom_site_U_iso_or_equiv
_atom_site_occupancy
_atom_site_adp_type
_atom_site_refinement_flags_posn
C1 C 0.05829(16) 0.28521(15) 0.27465(15) 0.0133 1.0000 Uani .
C2 C -0.01139(17) 0.33065(15) 0.32464(15) 0.0156 1.0000 Uani .
C3 C -0.06742(17) 0.41415(15) 0.29462(16) 0.0167 1.0000 Uani .
C4 C -0.05183(18) 0.45189(16) 0.21086(16) 0.0170 1.0000 Uani .
C5 C 0.01790(17) 0.40967(15) 0.16068(15) 0.0158 1.0000 Uani .
C6 C 0.07537(16) 0.32460(14) 0.19093(14) 0.0128 1.0000 Uani .
C7 C 0.14762(16) 0.28691(15) 0.04928(14) 0.0133 1.0000 Uani .
C8 C 0.04112(17) 0.28717(16) -0.03967(15) 0.0161 1.0000 Uani .
C9 C 0.04098(18) 0.28027(17) -0.14040(16) 0.0190 1.0000 Uani .
C10 C 0.14647(19) 0.27689(16) -0.15864(15) 0.0173 1.0000 Uani .
C11 C 0.25281(17) 0.27936(15) -0.07069(15) 0.0159 1.0000 Uani .
C12 C 0.25486(16) 0.28218(15) 0.03139(14) 0.0133 1.0000 Uani .
C13 C -0.1353(2) 0.46641(18) 0.35447(19) 0.0229 1.0000 Uani .
C14 C 0.1441(2) 0.2658(2) -0.26972(17) 0.0255 1.0000 Uani .
C15 C 0.17338(17) 0.19979(16) 0.45750(14) 0.0155 1.0000 Uani .
C16 C 0.27821(19) 0.30587(19) 0.52123(16) 0.0233 1.0000 Uani .
C17 C 0.2052(2) 0.09871(19) 0.49718(17) 0.0239 1.0000 Uani .
C18 C 0.01316(17) 0.04381(15) 0.24357(15) 0.0163 1.0000 Uani .
C19 C -0.03055(19) 0.01992(17) 0.12091(16) 0.0206 1.0000 Uani .
C20 C -0.0959(2) 0.04082(18) 0.27497(19) 0.0240 1.0000 Uani .
C21 C 0.47461(17) 0.20505(16) 0.07794(15) 0.0152 1.0000 Uani .
C22 C 0.60168(18) 0.20056(18) 0.15632(16) 0.0202 1.0000 Uani .
C23 C 0.39973(18) 0.08966(16) -0.00001(16) 0.0180 1.0000 Uani .
C24 C 0.48192(18) 0.41177(16) 0.22087(16) 0.0174 1.0000 Uani .
C25 C 0.5228(2) 0.47565(18) 0.15138(19) 0.0261 1.0000 Uani .
C26 C 0.4153(2) 0.47765(17) 0.27608(18) 0.0229 1.0000 Uani .
C27 C 0.56070(16) 0.19618(15) 0.39977(14) 0.0143 1.0000 Uani .
C28 C 0.57777(18) 0.29747(16) 0.49067(16) 0.0178 1.0000 Uani .
C29 C 0.70696(19) 0.37586(17) 0.53977(17) 0.0216 1.0000 Uani .
C30 C 0.8054(2) 0.3128(2) 0.57954(19) 0.0276 1.0000 Uani .
C31 C 0.78990(19) 0.21281(18) 0.48945(19) 0.0239 1.0000 Uani .
C32 C 0.66072(17) 0.13409(16) 0.44078(16) 0.0176 1.0000 Uani .
C33 C 0.40134(17) -0.02026(15) 0.24738(15) 0.0152 1.0000 Uani .
C34 C 0.4373(2) -0.11118(16) 0.30436(17) 0.0206 1.0000 Uani .
C35 C 0.4438(2) -0.21286(18) 0.2283(2) 0.0271 1.0000 Uani .
C36 C 0.3208(2) -0.26378(18) 0.1288(2) 0.0281 1.0000 Uani .
C37 C 0.2816(2) -0.17445(17) 0.07287(17) 0.0219 1.0000 Uani .
C38 C 0.27627(18) -0.07229(16) 0.14974(16) 0.0180 1.0000 Uani .
Pd1 Pd 0.276638(12) 0.200848(11) 0.239879(10) 0.0110 1.0000 Uani .
P1 P 0.13429(4) 0.17688(4) 0.31151(4) 0.0117 1.0000 Uani .
N1 N 0.15215(14) 0.28260(13) 0.14940(12) 0.0135 1.0000 Uani .
P2 P 0.38414(4) 0.26747(4) 0.14502(4) 0.0120 1.0000 Uani .
P3 P 0.40007(4) 0.10432(4) 0.34643(4) 0.0138 1.0000 Uani .
H21 H -0.0207 0.3034 0.3812 0.0205 1.0000 Uiso R
H41 H -0.0901 0.5081 0.1877 0.0211 1.0000 Uiso R
H51 H 0.0273 0.4384 0.1049 0.0205 1.0000 Uiso R
H81 H -0.0317 0.2922 -0.0300 0.0197 1.0000 Uiso R
H91 H -0.0332 0.2777 -0.1991 0.0225 1.0000 Uiso R
H111 H 0.3264 0.2791 -0.0804 0.0207 1.0000 Uiso R
H131 H -0.1690 0.4131 0.3827 0.0320 1.0000 Uiso R
H132 H -0.2000 0.4896 0.3061 0.0320 1.0000 Uiso R
H133 H -0.0799 0.5295 0.4123 0.0320 1.0000 Uiso R
H141 H 0.2238 0.2650 -0.2663 0.0333 1.0000 Uiso R
H142 H 0.1205 0.3275 -0.2944 0.0333 1.0000 Uiso R
H143 H 0.0866 0.1980 -0.3185 0.0333 1.0000 Uiso R
H151 H 0.1033 0.2120 0.4689 0.0198 1.0000 Uiso R
H161 H 0.2555 0.3668 0.4946 0.0261 1.0000 Uiso R
H162 H 0.2940 0.3218 0.5958 0.0261 1.0000 Uiso R
H163 H 0.3503 0.2950 0.5129 0.0261 1.0000 Uiso R
H171 H 0.1382 0.0344 0.4559 0.0327 1.0000 Uiso R
H172 H 0.2204 0.1129 0.5715 0.0327 1.0000 Uiso R
H173 H 0.2767 0.0861 0.4886 0.0327 1.0000 Uiso R
H181 H 0.0494 -0.0142 0.2647 0.0193 1.0000 Uiso R
H191 H 0.0383 0.0222 0.1033 0.0221 1.0000 Uiso R
H192 H -0.0706 0.0749 0.0969 0.0221 1.0000 Uiso R
H193 H -0.0865 -0.0521 0.0862 0.0221 1.0000 Uiso R
H201 H -0.0667 0.0558 0.3514 0.0288 1.0000 Uiso R
H202 H -0.1364 0.0959 0.2518 0.0288 1.0000 Uiso R
H203 H -0.1523 -0.0311 0.2411 0.0288 1.0000 Uiso R
H211 H 0.4885 0.2517 0.0351 0.0190 1.0000 Uiso R
H221 H 0.6462 0.2733 0.2037 0.0250 1.0000 Uiso R
H222 H 0.6458 0.1751 0.1163 0.0250 1.0000 Uiso R
H223 H 0.5918 0.1506 0.1975 0.0250 1.0000 Uiso R
H231 H 0.3216 0.0949 -0.0476 0.0217 1.0000 Uiso R
H232 H 0.4425 0.0634 -0.0411 0.0217 1.0000 Uiso R
H233 H 0.3885 0.0389 0.0401 0.0217 1.0000 Uiso R
H241 H 0.5542 0.4059 0.2764 0.0200 1.0000 Uiso R
H251 H 0.5638 0.4337 0.1178 0.0303 1.0000 Uiso R
H252 H 0.5773 0.5464 0.1960 0.0303 1.0000 Uiso R
H253 H 0.4526 0.4864 0.0972 0.0303 1.0000 Uiso R
H261 H 0.3907 0.4369 0.3188 0.0260 1.0000 Uiso R
H262 H 0.4694 0.5484 0.3212 0.0260 1.0000 Uiso R
H263 H 0.3447 0.4884 0.2224 0.0260 1.0000 Uiso R
H271 H 0.5694 0.2227 0.3426 0.0175 1.0000 Uiso R
H281 H 0.5638 0.2714 0.5461 0.0212 1.0000 Uiso R
H282 H 0.5194 0.3380 0.4619 0.0212 1.0000 Uiso R
H291 H 0.7151 0.4338 0.5992 0.0246 1.0000 Uiso R
H292 H 0.7185 0.4077 0.4863 0.0246 1.0000 Uiso R
H301 H 0.8845 0.3624 0.6041 0.0288 1.0000 Uiso R
H302 H 0.7988 0.2872 0.6378 0.0288 1.0000 Uiso R
H311 H 0.8487 0.1727 0.5183 0.0270 1.0000 Uiso R
H312 H 0.8036 0.2390 0.4340 0.0270 1.0000 Uiso R
H321 H 0.6496 0.1029 0.4947 0.0208 1.0000 Uiso R
H322 H 0.6529 0.0757 0.3818 0.0208 1.0000 Uiso R
H331 H 0.4612 0.0029 0.2217 0.0187 1.0000 Uiso R
H341 H 0.5158 -0.0802 0.3638 0.0248 1.0000 Uiso R
H342 H 0.3776 -0.1346 0.3302 0.0248 1.0000 Uiso R
H351 H 0.4632 -0.2676 0.2660 0.0329 1.0000 Uiso R
H352 H 0.5065 -0.1905 0.2054 0.0329 1.0000 Uiso R
H361 H 0.3297 -0.3222 0.0796 0.0330 1.0000 Uiso R
H362 H 0.2597 -0.2933 0.1507 0.0330 1.0000 Uiso R
H371 H 0.3390 -0.1507 0.0449 0.0250 1.0000 Uiso R
H372 H 0.2021 -0.2063 0.0149 0.0250 1.0000 Uiso R
H381 H 0.2155 -0.0947 0.1748 0.0210 1.0000 Uiso R
H382 H 0.2549 -0.0181 0.1118 0.0210 1.0000 Uiso R

loop_
_atom_site_aniso_label
_atom_site_aniso_U_11
_atom_site_aniso_U_22
_atom_site_aniso_U_33
_atom_site_aniso_U_23
_atom_site_aniso_U_13
_atom_site_aniso_U_12
C1 0.0135(7) 0.0129(7) 0.0162(8) 0.0050(6) 0.0082(6) 0.0045(6)
C2 0.0169(8) 0.0154(8) 0.0189(8) 0.0067(6) 0.0106(7) 0.0058(6)
C3 0.0169(8) 0.0135(8) 0.0230(9) 0.0037(7) 0.0116(7) 0.0057(6)
C4 0.0190(8) 0.0148(8) 0.0190(8) 0.0054(6) 0.0082(7) 0.0081(6)
C5 0.0184(8) 0.0161(8) 0.0166(8) 0.0069(6) 0.0087(7) 0.0077(6)
C6 0.0125(7) 0.0127(7) 0.0132(7) 0.0024(6) 0.0060(6) 0.0033(6)
C7 0.0137(7) 0.0133(7) 0.0139(7) 0.0044(6) 0.0061(6) 0.0046(6)
C8 0.0142(8) 0.0210(8) 0.0141(8) 0.0066(6) 0.0051(6) 0.0069(6)
C9 0.0189(8) 0.0224(9) 0.0150(8) 0.0069(7) 0.0052(7) 0.0066(7)
C10 0.0241(9) 0.0168(8) 0.0138(8) 0.0065(6) 0.0093(7) 0.0071(7)
C11 0.0180(8) 0.0168(8) 0.0172(8) 0.0069(6) 0.0098(7) 0.0067(6)
C12 0.0135(7) 0.0146(7) 0.0134(7) 0.0038(6) 0.0068(6) 0.0050(6)
C13 0.0270(10) 0.0204(9) 0.0329(11) 0.0099(8) 0.0213(9) 0.0123(8)
C14 0.0342(11) 0.0327(11) 0.0163(9) 0.0109(8) 0.0135(8) 0.0143(9)
C15 0.0168(8) 0.0205(8) 0.0124(7) 0.0057(6) 0.0076(6) 0.0078(7)
C16 0.0215(9) 0.0295(10) 0.0144(8) 0.0002(7) 0.0076(7) 0.0021(8)
C17 0.0316(11) 0.0317(11) 0.0186(9) 0.0144(8) 0.0141(8) 0.0173(9)
C18 0.0171(8) 0.0137(8) 0.0174(8) 0.0026(6) 0.0075(7) 0.0035(6)
C19 0.0203(9) 0.0183(8) 0.0169(8) -0.0005(7) 0.0051(7) 0.0016(7)
C20 0.0214(9) 0.0214(9) 0.0292(10) 0.0041(8) 0.0144(8) -0.0001(7)
C21 0.0151(8) 0.0181(8) 0.0143(7) 0.0038(6) 0.0081(6) 0.0058(6)
C22 0.0163(8) 0.0282(10) 0.0180(8) 0.0048(7) 0.0090(7) 0.0084(7)
C23 0.0189(8) 0.0166(8) 0.0190(8) 0.0024(7) 0.0085(7) 0.0070(7)
C24 0.0168(8) 0.0161(8) 0.0173(8) 0.0022(6) 0.0067(7) 0.0026(6)
C25 0.0286(10) 0.0200(9) 0.0273(10) 0.0039(8) 0.0138(9) -0.0022(8)
C26 0.0248(10) 0.0162(8) 0.0243(10) -0.0021(7) 0.0111(8) 0.0038(7)
C27 0.0137(7) 0.0170(8) 0.0130(7) 0.0055(6) 0.0052(6) 0.0060(6)
C28 0.0178(8) 0.0177(8) 0.0175(8) 0.0023(7) 0.0085(7) 0.0043(7)
C29 0.0201(9) 0.0188(9) 0.0228(9) -0.0003(7) 0.0101(7) 0.0018(7)
C30 0.0175(9) 0.0275(10) 0.0271(10) 0.0022(8) 0.0021(8) 0.0018(8)
C31 0.0154(8) 0.0223(9) 0.0302(10) 0.0050(8) 0.0061(8) 0.0060(7)
C32 0.0142(8) 0.0178(8) 0.0201(8) 0.0063(7) 0.0051(7) 0.0064(6)
C33 0.0158(8) 0.0143(7) 0.0166(8) 0.0052(6) 0.0071(6) 0.0052(6)
C34 0.0242(9) 0.0160(8) 0.0216(9) 0.0073(7) 0.0072(7) 0.0083(7)
C35 0.0321(11) 0.0175(9) 0.0327(11) 0.0074(8) 0.0126(9) 0.0110(8)
C36 0.0342(12) 0.0182(9) 0.0302(11) 0.0023(8) 0.0141(9) 0.0060(8)
C37 0.0231(9) 0.0200(9) 0.0194(9) 0.0004(7) 0.0094(7) 0.0016(7)
C38 0.0164(8) 0.0183(8) 0.0177(8) 0.0037(7) 0.0063(7) 0.0039(7)
Pd1 0.01084(6) 0.01246(6) 0.01051(6) 0.00357(4) 0.00462(4) 0.00461(4)
P1 0.01288(19) 0.01244(19) 0.01110(18) 0.00386(15) 0.00556(15) 0.00450(15)
N1 0.0128(6) 0.0171(7) 0.0138(7) 0.0062(5) 0.0068(5) 0.0072(5)
P2 0.01175(18) 0.01280(19) 0.01241(19) 0.00307(15) 0.00588(15) 0.00406(15)
P3 0.01363(19) 0.0159(2) 0.01283(19) 0.00515(16) 0.00515(16) 0.00593(16)

loop_
_atom_type_symbol
_atom_type_scat_dispersion_real
_atom_type_scat_dispersion_imag
_atom_type_scat_Cromer_Mann_a1
_atom_type_scat_Cromer_Mann_b1
_atom_type_scat_Cromer_Mann_a2
_atom_type_scat_Cromer_Mann_b2
_atom_type_scat_Cromer_Mann_a3
_atom_type_scat_Cromer_Mann_b3
_atom_type_scat_Cromer_Mann_a4
_atom_type_scat_Cromer_Mann_b4
_atom_type_scat_Cromer_Mann_c
_atom_type_scat_source
C 0.0033 0.0016 2.3100 20.8439 1.0200 10.2075 1.5886 0.5687 0.8650 51.6512 0.2156 'International Tables Vol C 4.2.6.8 and 6.1.1.4'
H 0.0000 0.0000 0.4930 10.5109 0.3229 26.1257 0.1402 3.1424 0.0408 57.7998 0.0030 'International Tables Vol C 4.2.6.8 and 6.1.1.4'
N 0.0061 0.0033 12.2126 0.0057 3.1322 9.8933 2.0125 28.9975 1.1663 0.5826 -11.5290 'International Tables Vol C 4.2.6.8 and 6.1.1.4'
P 0.1023 0.0942 6.4345 1.9067 4.1791 27.1570 1.7800 0.5260 1.4908 68.1645 1.1149 'International Tables Vol C 4.2.6.8 and 6.1.1.4'
Pd -0.9988 1.0072 19.3319 0.6987 15.5017 7.9893 5.2954 25.2052 0.6058 76.8986 5.2659 'International Tables Vol C 4.2.6.8 and 6.1.1.4'

loop_
_geom_angle_atom_site_label_1
_geom_angle_atom_site_label_2
_geom_angle_atom_site_label_3
_geom_angle
_geom_angle_publ_flag
C2 C1 C6 120.42(16) yes
C2 C1 P1 124.12(14) yes
C6 C1 P1 115.45(13) yes
C1 C2 C3 122.40(17) yes
C1 C2 H21 118.8 no
C3 C2 H21 118.8 no
C2 C3 C4 117.09(17) yes
C2 C3 C13 121.18(17) yes
C4 C3 C13 121.63(17) yes
C3 C4 C5 121.93(17) yes
C3 C4 H41 119.0 no
C5 C4 H41 119.0 no
C4 C5 C6 121.28(17) yes
C4 C5 H51 119.4 no
C6 C5 H51 119.4 no
C5 C6 C1 116.88(16) yes
C5 C6 N1 124.85(16) yes
C1 C6 N1 118.16(16) yes
C8 C7 C12 117.25(16) yes
C8 C7 N1 124.74(16) yes
C12 C7 N1 117.82(16) yes
C7 C8 C9 121.17(17) yes
C7 C8 H81 119.4 no
C9 C8 H81 119.4 no
C8 C9 C10 122.04(18) yes
C8 C9 H91 119.0 no
C10 C9 H91 119.0 no
C9 C10 C11 117.16(17) yes
C9 C10 C14 121.51(18) yes
C11 C10 C14 121.27(18) yes
C10 C11 C12 122.21(17) yes
C10 C11 H111 118.9 no
C12 C11 H111 118.9 no
C7 C12 C11 120.10(16) yes
C7 C12 P2 115.10(13) yes
C11 C12 P2 124.57(13) yes
C3 C13 H131 109.5 no
C3 C13 H132 109.5 no
H131 C13 H132 109.5 no
C3 C13 H133 109.5 no
H131 C13 H133 109.5 no
H132 C13 H133 109.5 no
C10 C14 H141 109.5 no
C10 C14 H142 109.5 no
H141 C14 H142 109.5 no
C10 C14 H143 109.5 no
H141 C14 H143 109.5 no
H142 C14 H143 109.5 no
C16 C15 C17 111.65(17) yes
C16 C15 P1 109.03(13) yes
C17 C15 P1 112.60(13) yes
C16 C15 H151 107.8 no
C17 C15 H151 107.8 no
P1 C15 H151 107.8 no
C15 C16 H161 109.5 no
C15 C16 H162 109.5 no
H161 C16 H162 109.5 no
C15 C16 H163 109.5 no
H161 C16 H163 109.5 no
H162 C16 H163 109.5 no
C15 C17 H171 109.5 no
C15 C17 H172 109.5 no
H171 C17 H172 109.5 no
C15 C17 H173 109.5 no
H171 C17 H173 109.5 no
H172 C17 H173 109.5 no
C19 C18 C20 110.90(17) yes
C19 C18 P1 109.43(13) yes
C20 C18 P1 113.59(13) yes
C19 C18 H181 107.6 no
C20 C18 H181 107.6 no
P1 C18 H181 107.6 no
C18 C19 H191 109.5 no
C18 C19 H192 109.5 no
H191 C19 H192 109.5 no
C18 C19 H193 109.5 no
H191 C19 H193 109.5 no
H192 C19 H193 109.5 no
C18 C20 H201 109.5 no
C18 C20 H202 109.5 no
H201 C20 H202 109.5 no
C18 C20 H203 109.5 no
H201 C20 H203 109.5 no
H202 C20 H203 109.5 no
C22 C21 C23 111.24(16) yes
C22 C21 P2 114.33(13) yes
C23 C21 P2 110.56(13) yes
C22 C21 H211 106.7 no
C23 C21 H211 106.7 no
P2 C21 H211 106.8 no
C21 C22 H221 109.4 no
C21 C22 H222 109.5 no
H221 C22 H222 109.5 no
C21 C22 H223 109.4 no
H221 C22 H223 109.5 no
H222 C22 H223 109.5 no
C21 C23 H231 109.5 no
C21 C23 H232 109.5 no
H231 C23 H232 109.5 no
C21 C23 H233 109.5 no
H231 C23 H233 109.5 no
H232 C23 H233 109.5 no
C25 C24 C26 110.56(17) yes
C25 C24 P2 113.78(14) yes
C26 C24 P2 110.00(13) yes
C25 C24 H241 107.4 no
C26 C24 H241 107.4 no
P2 C24 H241 107.4 no
C24 C25 H251 109.5 no
C24 C25 H252 109.5 no
H251 C25 H252 109.5 no
C24 C25 H253 109.5 no
H251 C25 H253 109.5 no
H252 C25 H253 109.5 no
C24 C26 H261 109.5 no
C24 C26 H262 109.5 no
H261 C26 H262 109.5 no
C24 C26 H263 109.5 no
H261 C26 H263 109.5 no
H262 C26 H263 109.5 no
C28 C27 C32 110.33(15) yes
C28 C27 P3 108.82(12) yes
C32 C27 P3 112.91(13) yes
C28 C27 H271 108.2 no
C32 C27 H271 108.2 no
P3 C27 H271 108.2 no
C27 C28 C29 112.22(16) yes
C27 C28 H281 108.8 no
C29 C28 H281 108.8 no
C27 C28 H282 108.8 no
C29 C28 H282 108.8 no
H281 C28 H282 109.5 no
C28 C29 C30 111.07(17) yes
C28 C29 H291 109.1 no
C30 C29 H291 109.1 no
C28 C29 H292 109.1 no
C30 C29 H292 109.1 no
H291 C29 H292 109.5 no
C29 C30 C31 111.28(18) yes
C29 C30 H301 109.0 no
C31 C30 H301 109.0 no
C29 C30 H302 109.0 no
C31 C30 H302 109.0 no
H301 C30 H302 109.5 no
C30 C31 C32 111.52(18) yes
C30 C31 H311 108.9 no
C32 C31 H311 108.9 no
C30 C31 H312 109.0 no
C32 C31 H312 109.0 no
H311 C31 H312 109.5 no
C27 C32 C31 111.47(16) yes
C27 C32 H321 109.0 no
C31 C32 H321 109.0 no
C27 C32 H322 109.0 no
C31 C32 H322 108.9 no
H321 C32 H322 109.5 no
C34 C33 C38 108.28(15) yes
C34 C33 P3 109.93(13) yes
C38 C33 P3 112.91(13) yes
C34 C33 H331 108.6 no
C38 C33 H331 108.5 no
P3 C33 H331 108.5 no
C33 C34 C35 112.09(17) yes
C33 C34 H341 108.8 no
C35 C34 H341 108.8 no
C33 C34 H342 108.8 no
C35 C34 H342 108.8 no
H341 C34 H342 109.5 no
C34 C35 C36 111.00(18) yes
C34 C35 H351 109.1 no
C36 C35 H351 109.1 no
C34 C35 H352 109.1 no
C36 C35 H352 109.1 no
H351 C35 H352 109.5 no
C35 C36 C37 110.11(18) yes
C35 C36 H361 109.3 no
C37 C36 H361 109.3 no
C35 C36 H362 109.3 no
C37 C36 H362 109.3 no
H361 C36 H362 109.5 no
C36 C37 C38 112.58(17) yes
C36 C37 H371 108.7 no
C38 C37 H371 108.7 no
C36 C37 H372 108.7 no
C38 C37 H372 108.7 no
H371 C37 H372 109.5 no
C33 C38 C37 110.82(16) yes
C33 C38 H381 109.1 no
C37 C38 H381 109.1 no
C33 C38 H382 109.1 no
C37 C38 H382 109.2 no
H381 C38 H382 109.5 no
P1 Pd1 N1 81.31(4) yes
P1 Pd1 P2 160.661(17) yes
N1 Pd1 P2 79.86(4) yes
P1 Pd1 P3 93.087(17) yes
N1 Pd1 P3 174.34(4) yes
P2 Pd1 P3 105.789(18) yes
C15 P1 C18 105.26(9) yes
C15 P1 C1 104.81(8) yes
C18 P1 C1 105.66(8) yes
C15 P1 Pd1 124.44(6) yes
C18 P1 Pd1 114.65(6) yes
C1 P1 Pd1 99.95(6) yes
C6 N1 C7 123.00(15) yes
C6 N1 Pd1 118.73(12) yes
C7 N1 Pd1 118.20(11) yes
C24 P2 C21 103.61(9) yes
C24 P2 C12 105.72(9) yes
C21 P2 C12 102.55(8) yes
C24 P2 Pd1 110.31(6) yes
C21 P2 Pd1 132.74(6) yes
C12 P2 Pd1 98.90(6) yes
C27 P3 C33 102.80(8) yes
C27 P3 Pd1 103.71(6) yes
C33 P3 Pd1 105.38(6) yes

loop_
_geom_bond_atom_site_label_1
_geom_bond_atom_site_label_2
_geom_bond_distance
_geom_bond_publ_flag
C1 C2 1.399(2) yes
C1 C6 1.415(2) yes
C1 P1 1.8142(18) yes
C2 C3 1.388(3) yes
C2 H21 0.950 no
C3 C4 1.399(3) yes
C3 C13 1.506(3) yes
C4 C5 1.385(3) yes
C4 H41 0.950 no
C5 C6 1.415(2) yes
C5 H51 0.950 no
C6 N1 1.384(2) yes
C7 C8 1.412(2) yes
C7 C12 1.418(2) yes
C7 N1 1.379(2) yes
C8 C9 1.380(3) yes
C8 H81 0.950 no
C9 C10 1.397(3) yes
C9 H91 0.950 no
C10 C11 1.393(3) yes
C10 C14 1.506(3) yes
C11 C12 1.398(2) yes
C11 H111 0.950 no
C12 P2 1.8230(18) yes
C13 H131 0.950 no
C13 H132 0.950 no
C13 H133 0.950 no
C14 H141 0.950 no
C14 H142 0.950 no
C14 H143 0.950 no
C15 C16 1.527(3) yes
C15 C17 1.530(3) yes
C15 P1 1.8462(18) yes
C15 H151 0.950 no
C16 H161 0.950 no
C16 H162 0.950 no
C16 H163 0.950 no
C17 H171 0.950 no
C17 H172 0.950 no
C17 H173 0.950 no
C18 C19 1.528(3) yes
C18 C20 1.535(3) yes
C18 P1 1.8458(19) yes
C18 H181 0.950 no
C19 H191 0.950 no
C19 H192 0.950 no
C19 H193 0.950 no
C20 H201 0.950 no
C20 H202 0.950 no
C20 H203 0.950 no
C21 C22 1.533(3) yes
C21 C23 1.527(3) yes
C21 P2 1.8536(18) yes
C21 H211 0.950 no
C22 H221 0.950 no
C22 H222 0.950 no
C22 H223 0.950 no
C23 H231 0.950 no
C23 H232 0.950 no
C23 H233 0.950 no
C24 C25 1.532(3) yes
C24 C26 1.534(3) yes
C24 P2 1.8552(19) yes
C24 H241 0.950 no
C25 H251 0.950 no
C25 H252 0.950 no
C25 H253 0.950 no
C26 H261 0.950 no
C26 H262 0.950 no
C26 H263 0.950 no
C27 C28 1.533(3) yes
C27 C32 1.537(2) yes
C27 P3 1.8798(19) yes
C27 H271 0.950 no
C28 C29 1.526(3) yes
C28 H281 0.950 no
C28 H282 0.950 no
C29 C30 1.528(3) yes
C29 H291 0.950 no
C29 H292 0.950 no
C30 C31 1.522(3) yes
C30 H301 0.950 no
C30 H302 0.950 no
C31 C32 1.528(3) yes
C31 H311 0.950 no
C31 H312 0.950 no
C32 H321 0.950 no
C32 H322 0.950 no
C33 C34 1.542(3) yes
C33 C38 1.534(3) yes
C33 P3 1.8792(19) yes
C33 H331 0.950 no
C34 C35 1.525(3) yes
C34 H341 0.950 no
C34 H342 0.950 no
C35 C36 1.530(3) yes
C35 H351 0.950 no
C35 H352 0.950 no
C36 C37 1.525(3) yes
C36 H361 0.950 no
C36 H362 0.950 no
C37 C38 1.529(3) yes
C37 H371 0.950 no
C37 H372 0.950 no
C38 H381 0.950 no
C38 H382 0.950 no
Pd1 P1 2.2964(5) yes
Pd1 N1 2.1186(15) yes
Pd1 P2 2.3410(5) yes
Pd1 P3 2.3494(5) yes
